data_4134506
loop_
_publ_author_name
'Huang, Xiaofeng'
'Chen, Ruihao'
'Deng, Guocheng'
'Han, Faming'
'Ruan, Pengpeng'
'Cheng, Fangwen'
'Yin, Jun'
'Wu, Binghui'
'Zheng, Nanfeng'

_publ_section_title
;
 Methylamine-Dimer-Induced Phase Transition toward MAPbI<sub>3</sub> Films
 and High-Efficiency Perovskite Solar Modules.
;
_journal_issue 13
_journal_name_full 'Journal of the American Chemical Society'
_journal_page_first 6149
_journal_page_last 6157
_journal_paper_doi 10.1021/jacs.9b13443
_journal_volume 142
_journal_year 2020
_chemical_formula_sum 'C2 H11 I3 N2 Pb'
_chemical_formula_weight 651.02
_space_group_crystal_system monoclinic
_space_group_IT_number 14
_space_group_name_Hall '-P 2ybc'
_space_group_name_H-M_alt 'P 1 21/c 1'
_atom_sites_solution_hydrogens mixed
_audit_creation_method SHELXL-2013
_cell_angle_alpha 90
_cell_angle_beta 107.595(13)
_cell_angle_gamma 90
_cell_formula_units_Z 4
_cell_length_a 10.8379(13)
_cell_length_b 15.0057(14)
_cell_length_c 7.9077(10)
_cell_measurement_reflns_used 722
_cell_measurement_temperature 293(2)
_cell_measurement_theta_max 24.6190
_cell_measurement_theta_min 3.8170
_cell_volume 1225.9(3)
_computing_structure_refinement 'SHELXL-2013 (Sheldrick, 2013)'
_diffrn_ambient_temperature 293(2)
_diffrn_measured_fraction_theta_full 0.997
_diffrn_measured_fraction_theta_max 0.998
_diffrn_measurement_device_type 'SuperNova, Dual, Cu at home/near, Atlas'
_diffrn_radiation_type MoK\a
_diffrn_radiation_wavelength 0.71073
_diffrn_reflns_av_R_equivalents 0.0971
_diffrn_reflns_av_unetI/netI 0.1677
_diffrn_reflns_Laue_measured_fraction_full 0.997
_diffrn_reflns_Laue_measured_fraction_max 0.998
_diffrn_reflns_limit_h_max 14
_diffrn_reflns_limit_h_min -10
_diffrn_reflns_limit_k_max 17
_diffrn_reflns_limit_k_min -19
_diffrn_reflns_limit_l_max 9
_diffrn_reflns_limit_l_min -10
_diffrn_reflns_number 5986
_diffrn_reflns_point_group_measured_fraction_full 0.997
_diffrn_reflns_point_group_measured_fraction_max 0.998
_diffrn_reflns_theta_full 25.242
_diffrn_reflns_theta_max 27.484
_diffrn_reflns_theta_min 3.356
_exptl_absorpt_coefficient_mu 21.261
_exptl_crystal_colour colorless
_exptl_crystal_density_diffrn 3.527
_exptl_crystal_description block
_exptl_crystal_F_000 1112
_refine_diff_density_max 6.009
_refine_diff_density_min -2.967
_refine_diff_density_rms 0.561
_refine_ls_extinction_method none
_refine_ls_goodness_of_fit_ref 1.003
_refine_ls_hydrogen_treatment mixed
_refine_ls_matrix_type full
_refine_ls_number_parameters 82
_refine_ls_number_reflns 2811
_refine_ls_number_restraints 29
_refine_ls_restrained_S_all 1.012
_refine_ls_R_factor_all 0.1398
_refine_ls_R_factor_gt 0.0726
_refine_ls_shift/su_max 0.001
_refine_ls_shift/su_mean 0.000
_refine_ls_structure_factor_coef Fsqd
_refine_ls_weighting_details
;
 w=1/[\s^2^(Fo^2^)+(0.0477P)^2^]
 where P=(Fo^2^+2Fc^2^)/3
;
_refine_ls_weighting_scheme calc
_refine_ls_wR_factor_gt 0.1375
_refine_ls_wR_factor_ref 0.1844
_reflns_Friedel_coverage 0.000
_reflns_number_gt 1523
_reflns_number_total 2811
_reflns_threshold_expression 'I > 2\s(I)'
_cod_data_source_file ja9b13443_si_001.cif
_cod_data_source_block PbI3(CH3NH2)(CH3NH3)
_cod_depositor_comments 'Adding full bibliography for 4134506--4134507.cif.'
_cod_original_sg_symbol_H-M 'P 21/c'
_cod_database_code 4134506
_shelx_space_group_comment
;
The symmetry employed for this shelxl refinement is uniquely defined
by the following loop, which should always be used as a source of
symmetry information in preference to the above space-group names.
They are only intended as comments.
;
_shelxl_version_number 2013-2

loop_
_space_group_symop_operation_xyz
'x, y, z'
'-x, y+1/2, -z+1/2'
'-x, -y, -z'
'x, -y-1/2, z-1/2'

loop_
_atom_site_label
_atom_site_type_symbol
_atom_site_fract_x
_atom_site_fract_y
_atom_site_fract_z
_atom_site_U_iso_or_equiv
_atom_site_adp_type
_atom_site_occupancy
_atom_site_site_symmetry_order
_atom_site_calc_flag
_atom_site_refinement_flags_posn
_atom_site_refinement_flags_adp
_atom_site_refinement_flags_occupancy
_atom_site_disorder_assembly
_atom_site_disorder_group
Pb1 Pb 0.29888(9) 0.74836(6) 0.01997(13) 0.0225(3) Uani 1 1 d . . . . .
I2 I 0.49919(15) 0.65276(10) 0.3510(2) 0.0261(4) Uani 1 1 d . . . . .
I3 I 0.31636(16) 0.91775(10) 0.2726(2) 0.0272(4) Uani 1 1 d . . . . .
I1 I 0.08178(16) 0.66684(11) 0.1790(2) 0.0305(4) Uani 1 1 d . . . . .
N1 N 0.866(2) 0.6055(17) 0.760(3) 0.081(9) Uani 1 1 d D U . . .
C1 C 0.909(3) 0.580(2) 0.594(4) 0.071(12) Uani 1 1 d D . . . .
H1C H 0.8645 0.5267 0.5401 0.107 Uiso 1 1 calc R U . . .
H1D H 1.0008 0.5692 0.6300 0.107 Uiso 1 1 calc R U . . .
H1E H 0.8886 0.6276 0.5090 0.107 Uiso 1 1 calc R U . . .
N2 N 0.676(2) 0.5578(13) 0.825(3) 0.066(8) Uani 1 1 d D U . . .
H2A H 0.7297 0.5672 0.7613 0.079 Uiso 1 1 calc DR U . . .
H2B H 0.5946 0.5624 0.7556 0.079 Uiso 1 1 calc R U . . .
H2C H 0.6891 0.5035 0.8723 0.079 Uiso 1 1 calc R U . . .
C2 C 0.701(2) 0.6280(15) 0.975(3) 0.038(7) Uani 1 1 d D U . . .
H2D H 0.6853 0.6865 0.9244 0.056 Uiso 1 1 calc R U . . .
H2E H 0.7894 0.6238 1.0490 0.056 Uiso 1 1 calc R U . . .
H2F H 0.6443 0.6171 1.0456 0.056 Uiso 1 1 calc R U . . .
H1A H 0.933(3) 0.589(4) 0.858(3) 0.045 Uiso 1 1 d D U . . .
H1B H 0.871(4) 0.6672(19) 0.768(7) 0.045 Uiso 1 1 d D U . . .

loop_
_atom_site_aniso_label
_atom_site_aniso_U_11
_atom_site_aniso_U_22
_atom_site_aniso_U_33
_atom_site_aniso_U_23
_atom_site_aniso_U_13
_atom_site_aniso_U_12
Pb1 0.0231(5) 0.0249(5) 0.0181(5) -0.0004(4) 0.0042(4) 0.0001(4)
I2 0.0224(9) 0.0298(9) 0.0233(10) -0.0010(7) 0.0026(7) 0.0037(7)
I3 0.0331(10) 0.0236(8) 0.0241(10) -0.0001(7) 0.0076(8) 0.0003(7)
I1 0.0240(9) 0.0377(9) 0.0266(10) -0.0013(8) 0.0030(8) -0.0072(7)
N1 0.100(17) 0.083(15) 0.061(16) 0.019(13) 0.026(14) 0.034(14)
C1 0.10(3) 0.07(2) 0.06(3) -0.014(19) 0.06(3) -0.02(2)
N2 0.065(14) 0.030(11) 0.072(16) 0.005(11) -0.026(12) 0.008(11)
C2 0.039(13) 0.039(12) 0.038(15) 0.015(11) 0.018(11) 0.030(11)

loop_
_atom_type_symbol
_atom_type_description
_atom_type_scat_dispersion_real
_atom_type_scat_dispersion_imag
_atom_type_scat_source
C C 0.0033 0.0016 'International Tables Vol C Tables 4.2.6.8 and 6.1.1.4'
H H 0.0000 0.0000 'International Tables Vol C Tables 4.2.6.8 and 6.1.1.4'
I I -0.4742 1.8119 'International Tables Vol C Tables 4.2.6.8 and 6.1.1.4'
N N 0.0061 0.0033 'International Tables Vol C Tables 4.2.6.8 and 6.1.1.4'
Pb Pb -3.3944 10.1111 'International Tables Vol C Tables 4.2.6.8 and 6.1.1.4'

loop_
_geom_angle_atom_site_label_1
_geom_angle_atom_site_label_2
_geom_angle_atom_site_label_3
_geom_angle
_geom_angle_site_symmetry_1
_geom_angle_site_symmetry_3
_geom_angle_publ_flag
I2 Pb1 I3 87.00(5) . . ?
I2 Pb1 I3 90.00(5) . 4_575 ?
I3 Pb1 I3 173.35(6) . 4_575 ?
I2 Pb1 I1 84.56(5) . . ?
I3 Pb1 I1 88.30(5) . . ?
I3 Pb1 I1 97.33(5) 4_575 . ?
I2 Pb1 I2 99.78(5) . 4_575 ?
I3 Pb1 I2 88.45(5) . 4_575 ?
I3 Pb1 I2 86.21(4) 4_575 4_575 ?
I1 Pb1 I2 174.43(5) . 4_575 ?
I2 Pb1 I1 175.91(5) . 4_575 ?
I3 Pb1 I1 95.63(5) . 4_575 ?
I3 Pb1 I1 87.69(5) 4_575 4_575 ?
I1 Pb1 I1 92.37(5) . 4_575 ?
I2 Pb1 I1 83.44(5) 4_575 4_575 ?
Pb1 I2 Pb1 75.96(4) . 4_576 ?
Pb1 I3 Pb1 76.15(3) . 4_576 ?
Pb1 I1 Pb1 75.21(4) . 4_576 ?
C1 N1 H1A 106.1(11) . . ?
C1 N1 H1B 106.0(11) . . ?
H1A N1 H1B 101.2(13) . . ?
N1 C1 H1C 109.5 . . ?
N1 C1 H1D 109.5 . . ?
H1C C1 H1D 109.5 . . ?
N1 C1 H1E 109.5 . . ?
H1C C1 H1E 109.5 . . ?
H1D C1 H1E 109.5 . . ?
C2 N2 H2A 109.5 . . ?
C2 N2 H2B 109.5 . . ?
H2A N2 H2B 109.5 . . ?
C2 N2 H2C 109.5 . . ?
H2A N2 H2C 109.5 . . ?
H2B N2 H2C 109.5 . . ?
N2 C2 H2D 109.5 . . ?
N2 C2 H2E 109.5 . . ?
H2D C2 H2E 109.5 . . ?
N2 C2 H2F 109.5 . . ?
H2D C2 H2F 109.5 . . ?
H2E C2 H2F 109.5 . . ?

loop_
_geom_bond_atom_site_label_1
_geom_bond_atom_site_label_2
_geom_bond_distance
_geom_bond_site_symmetry_2
_geom_bond_publ_flag
Pb1 I2 3.192(2) . ?
Pb1 I3 3.2030(18) . ?
Pb1 I3 3.2091(18) 4_575 ?
Pb1 I1 3.2252(18) . ?
Pb1 I2 3.2330(17) 4_575 ?
Pb1 I1 3.254(2) 4_575 ?
I2 Pb1 3.2330(17) 4_576 ?
I3 Pb1 3.2092(18) 4_576 ?
I1 Pb1 3.254(2) 4_576 ?
N1 C1 1.572(9) . ?
N1 H1A 0.927(9) . ?
N1 H1B 0.928(9) . ?
C1 H1C 0.9600 . ?
C1 H1D 0.9600 . ?
C1 H1E 0.9600 . ?
N2 C2 1.548(10) . ?
N2 H2A 0.8900 . ?
N2 H2B 0.8900 . ?
N2 H2C 0.8900 . ?
C2 H2D 0.9600 . ?
C2 H2E 0.9600 . ?
C2 H2F 0.9600 . ?
